data_4333988
loop_
_publ_author_name
'Fernando Hung-Low'
'Christopher A. Bradley'

_publ_section_title
;
 Synthesis of a Bis(indenyl) Co(I) Anion: A Reactive Source of a 14
 Electron Indenyl Co(I) Equivalent
;
_journal_name_full 'Inorganic Chemistry'
_journal_page_first 2446
_journal_page_last 2457
_journal_paper_doi 10.1021/ic302320w
_journal_volume 52
_journal_year 2013
_chemical_formula_sum 'C20 H27 Co Si'
_chemical_formula_weight 354.44
_chemical_name_systematic
; 
 ? 
;
_space_group_IT_number 61
_symmetry_cell_setting orthorhombic
_symmetry_space_group_name_Hall '-P 2ac 2ab'
_symmetry_space_group_name_H-M 'P b c a'
_atom_sites_solution_hydrogens geom
_atom_sites_solution_primary direct
_atom_sites_solution_secondary difmap
_audit_creation_method SHELXL-97
_cell_angle_alpha 90.00
_cell_angle_beta 90.00
_cell_angle_gamma 90.00
_cell_formula_units_Z 8
_cell_length_a 6.725(3)
_cell_length_b 17.608(8)
_cell_length_c 29.805(13)
_cell_measurement_reflns_used 315
_cell_measurement_temperature 150(2)
_cell_measurement_theta_max 25.75
_cell_measurement_theta_min 1.82
_cell_volume 3529(3)
_computing_cell_refinement 'Bruker APEX 2'
_computing_data_collection 'Bruker APEX 2'
_computing_data_reduction 'Bruker SAINTPLUS'
_computing_molecular_graphics 'Bruker SHELXTL'
_computing_publication_material 'Bruker SHELXTL'
_computing_structure_refinement 'SHELXL-97 (Sheldrick, 1997)'
_computing_structure_solution 'SHELXS-97 (Sheldrick, 1990)'
_diffrn_ambient_temperature 150(2)
_diffrn_measured_fraction_theta_full 1.000
_diffrn_measured_fraction_theta_max 1.000
_diffrn_measurement_device_type 'CCD area detector'
_diffrn_measurement_method 'omega scans'
_diffrn_radiation_monochromator graphite
_diffrn_radiation_source 'fine-focus sealed tube'
_diffrn_radiation_type MoK\a
_diffrn_radiation_wavelength 0.71073
_diffrn_reflns_av_R_equivalents 0.0853
_diffrn_reflns_av_sigmaI/netI 0.0436
_diffrn_reflns_limit_h_max 8
_diffrn_reflns_limit_h_min -8
_diffrn_reflns_limit_k_max 21
_diffrn_reflns_limit_k_min -21
_diffrn_reflns_limit_l_max 36
_diffrn_reflns_limit_l_min -36
_diffrn_reflns_number 31160
_diffrn_reflns_theta_full 25.68
_diffrn_reflns_theta_max 25.68
_diffrn_reflns_theta_min 1.37
_exptl_absorpt_coefficient_mu 1.035
_exptl_absorpt_correction_T_max 0.8453
_exptl_absorpt_correction_T_min 0.8150
_exptl_absorpt_correction_type multi-scan
_exptl_absorpt_process_details SADABS
_exptl_crystal_colour Red
_exptl_crystal_density_diffrn 1.334
_exptl_crystal_description Block
_exptl_crystal_F_000 1504
_exptl_crystal_size_max 0.21
_exptl_crystal_size_mid 0.19
_exptl_crystal_size_min 0.17
_refine_diff_density_max 0.528
_refine_diff_density_min -0.465
_refine_diff_density_rms 0.068
_refine_ls_extinction_method none
_refine_ls_goodness_of_fit_ref 1.031
_refine_ls_hydrogen_treatment constr
_refine_ls_matrix_type full
_refine_ls_number_parameters 202
_refine_ls_number_reflns 3345
_refine_ls_number_restraints 0
_refine_ls_restrained_S_all 1.031
_refine_ls_R_factor_all 0.0585
_refine_ls_R_factor_gt 0.0378
_refine_ls_shift/su_max 0.001
_refine_ls_shift/su_mean 0.000
_refine_ls_structure_factor_coef Fsqd
_refine_ls_weighting_details 'calc w=1/[\s^2^(Fo^2^)+(0.0406P)^2^+3.6677P] where P=(Fo^2^+2Fc^2^)/3'
_refine_ls_weighting_scheme calc
_refine_ls_wR_factor_gt 0.0885
_refine_ls_wR_factor_ref 0.0988
_reflns_number_gt 2531
_reflns_number_total 3345
_reflns_threshold_expression >2sigma(I)
_cod_data_source_file ic302320w_si_002_5.cif
_cod_data_source_block cb084a
_cod_database_code 4333988

loop_
_symmetry_equiv_pos_as_xyz
'x, y, z'
'-x+1/2, -y, z+1/2'
'-x, y+1/2, -z+1/2'
'x+1/2, -y+1/2, -z'
'-x, -y, -z'
'x-1/2, y, -z-1/2'
'x, -y-1/2, z-1/2'
'-x-1/2, y-1/2, z'

loop_
_atom_site_label
_atom_site_type_symbol
_atom_site_fract_x
_atom_site_fract_y
_atom_site_fract_z
_atom_site_U_iso_or_equiv
_atom_site_adp_type
_atom_site_occupancy
_atom_site_symmetry_multiplicity
_atom_site_calc_flag
_atom_site_refinement_flags
Co1 Co 0.99112(5) 0.63958(2) 0.105302(12) 0.01733(12) Uani 1 1 d .
Si1 Si 1.12507(12) 0.82342(5) 0.15195(3) 0.0231(2) Uani 1 1 d .
C1 C 1.0934(4) 0.71831(16) 0.15344(9) 0.0197(6) Uani 1 1 d .
C2 C 1.2455(4) 0.66492(17) 0.14207(9) 0.0229(6) Uani 1 1 d .
H2 H 1.3716 0.6774 0.1297 0.027 Uiso 1 1 calc R
C3 C 1.1793(4) 0.59116(16) 0.15200(9) 0.0233(6) Uani 1 1 d .
H3 H 1.2481 0.5455 0.1452 0.028 Uiso 1 1 calc R
C4 C 0.9896(4) 0.59629(16) 0.17420(9) 0.0214(6) Uani 1 1 d .
C5 C 0.8618(5) 0.54069(18) 0.19265(10) 0.0293(7) Uani 1 1 d .
H5 H 0.8959 0.4884 0.1914 0.035 Uiso 1 1 calc R
C6 C 0.6891(5) 0.56355(19) 0.21220(10) 0.0322(8) Uani 1 1 d .
H6 H 0.6034 0.5267 0.2252 0.039 Uiso 1 1 calc R
C7 C 0.6344(5) 0.64091(19) 0.21360(9) 0.0303(7) Uani 1 1 d .
H7 H 0.5135 0.6552 0.2277 0.036 Uiso 1 1 calc R
C8 C 0.7527(4) 0.69560(18) 0.19496(9) 0.0255(7) Uani 1 1 d .
H8 H 0.7124 0.7473 0.1953 0.031 Uiso 1 1 calc R
C9 C 0.9362(4) 0.67448(17) 0.17504(9) 0.0214(6) Uani 1 1 d .
C10 C 1.2121(6) 0.8544(2) 0.20843(11) 0.0429(9) Uani 1 1 d .
H10A H 1.1134 0.8399 0.2311 0.064 Uiso 1 1 calc R
H10B H 1.2294 0.9096 0.2086 0.064 Uiso 1 1 calc R
H10C H 1.3393 0.8298 0.2153 0.064 Uiso 1 1 calc R
C11 C 1.3182(5) 0.84867(19) 0.10972(11) 0.0373(8) Uani 1 1 d .
H11A H 1.4419 0.8218 0.1167 0.056 Uiso 1 1 calc R
H11B H 1.3419 0.9036 0.1105 0.056 Uiso 1 1 calc R
H11C H 1.2723 0.8340 0.0798 0.056 Uiso 1 1 calc R
C12 C 0.8898(5) 0.87467(18) 0.13889(12) 0.0380(8) Uani 1 1 d .
H12A H 0.8427 0.8597 0.1091 0.057 Uiso 1 1 calc R
H12B H 0.9140 0.9295 0.1394 0.057 Uiso 1 1 calc R
H12C H 0.7888 0.8618 0.1613 0.057 Uiso 1 1 calc R
C13 C 0.9455(4) 0.71597(16) 0.05539(9) 0.0215(6) Uani 1 1 d .
H13 H 1.0148 0.7527 0.0727 0.026 Uiso 1 1 calc R
C14 C 0.7632(4) 0.69079(16) 0.07181(9) 0.0208(6) Uani 1 1 d .
H14 H 0.7193 0.7096 0.1000 0.025 Uiso 1 1 calc R
C15 C 0.6311(4) 0.63501(16) 0.04707(10) 0.0250(7) Uani 1 1 d .
H15A H 0.6579 0.6382 0.0145 0.030 Uiso 1 1 calc R
H15B H 0.4899 0.6484 0.0521 0.030 Uiso 1 1 calc R
C16 C 0.6685(4) 0.55411(17) 0.06323(11) 0.0290(7) Uani 1 1 d .
H16A H 0.5788 0.5428 0.0887 0.035 Uiso 1 1 calc R
H16B H 0.6374 0.5181 0.0387 0.035 Uiso 1 1 calc R
C17 C 0.8819(4) 0.54282(16) 0.07792(9) 0.0230(6) Uani 1 1 d .
H17 H 0.9025 0.5177 0.1058 0.028 Uiso 1 1 calc R
C18 C 1.0516(4) 0.56573(16) 0.05445(10) 0.0241(7) Uani 1 1 d .
H18 H 1.1777 0.5575 0.0680 0.029 Uiso 1 1 calc R
C19 C 1.0456(5) 0.60297(17) 0.00867(10) 0.0270(7) Uani 1 1 d .
H19A H 0.9256 0.5856 -0.0076 0.032 Uiso 1 1 calc R
H19B H 1.1636 0.5871 -0.0088 0.032 Uiso 1 1 calc R
C20 C 1.0423(4) 0.68972(17) 0.01231(10) 0.0254(7) Uani 1 1 d .
H20A H 1.1803 0.7092 0.0111 0.030 Uiso 1 1 calc R
H20B H 0.9687 0.7110 -0.0135 0.030 Uiso 1 1 calc R

loop_
_atom_site_aniso_label
_atom_site_aniso_U_11
_atom_site_aniso_U_22
_atom_site_aniso_U_33
_atom_site_aniso_U_23
_atom_site_aniso_U_13
_atom_site_aniso_U_12
Co1 0.0180(2) 0.0178(2) 0.0162(2) 0.00010(15) -0.00033(15) 0.00117(16)
Si1 0.0254(4) 0.0218(4) 0.0222(4) -0.0021(3) 0.0006(3) -0.0025(3)
C1 0.0206(14) 0.0241(15) 0.0145(13) -0.0011(11) -0.0036(11) 0.0003(12)
C2 0.0180(14) 0.0288(16) 0.0219(15) 0.0010(12) -0.0029(12) 0.0004(12)
C3 0.0234(15) 0.0223(15) 0.0242(15) 0.0020(13) -0.0044(12) 0.0037(12)
C4 0.0258(15) 0.0232(15) 0.0153(13) 0.0013(11) -0.0057(12) -0.0022(13)
C5 0.0371(18) 0.0296(17) 0.0211(15) 0.0035(13) -0.0070(14) -0.0112(15)
C6 0.0351(19) 0.041(2) 0.0207(15) 0.0063(14) -0.0026(13) -0.0163(15)
C7 0.0230(16) 0.051(2) 0.0170(15) -0.0003(14) 0.0022(12) -0.0071(15)
C8 0.0265(16) 0.0335(18) 0.0166(14) -0.0003(12) -0.0011(12) 0.0007(14)
C9 0.0235(15) 0.0256(15) 0.0152(14) 0.0011(12) -0.0016(11) -0.0027(12)
C10 0.057(2) 0.039(2) 0.0324(19) -0.0081(16) -0.0030(17) -0.0111(18)
C11 0.0385(19) 0.0323(19) 0.041(2) -0.0012(15) 0.0096(16) -0.0091(15)
C12 0.040(2) 0.0249(17) 0.050(2) -0.0018(15) 0.0010(17) 0.0070(15)
C13 0.0259(15) 0.0231(15) 0.0155(14) 0.0018(11) -0.0027(11) -0.0002(12)
C14 0.0235(15) 0.0241(16) 0.0147(14) 0.0008(11) -0.0028(11) 0.0053(12)
C15 0.0220(15) 0.0278(17) 0.0251(16) 0.0005(13) -0.0023(12) 0.0012(13)
C16 0.0256(16) 0.0267(17) 0.0347(17) -0.0018(14) -0.0022(14) -0.0032(13)
C17 0.0285(16) 0.0218(15) 0.0187(14) -0.0029(12) -0.0032(13) 0.0006(13)
C18 0.0264(16) 0.0233(16) 0.0227(15) -0.0055(12) -0.0026(12) 0.0036(12)
C19 0.0302(17) 0.0292(17) 0.0216(15) -0.0063(13) 0.0058(12) 0.0026(13)
C20 0.0270(16) 0.0290(17) 0.0202(15) 0.0013(12) 0.0025(12) -0.0012(13)

loop_
_atom_type_symbol
_atom_type_description
_atom_type_scat_dispersion_real
_atom_type_scat_dispersion_imag
_atom_type_scat_source
C C 0.0033 0.0016 'International Tables Vol C Tables 4.2.6.8 and 6.1.1.4'
H H 0.0000 0.0000 'International Tables Vol C Tables 4.2.6.8 and 6.1.1.4'
Si Si 0.0817 0.0704 'International Tables Vol C Tables 4.2.6.8 and 6.1.1.4'
Co Co 0.3494 0.9721 'International Tables Vol C Tables 4.2.6.8 and 6.1.1.4'

loop_
_geom_angle_atom_site_label_1
_geom_angle_atom_site_label_2
_geom_angle_atom_site_label_3
_geom_angle
C17 Co1 C13 101.96(12)
C17 Co1 C18 40.23(11)
C13 Co1 C18 84.72(12)
C17 Co1 C14 84.39(12)
C13 Co1 C14 40.02(11)
C18 Co1 C14 93.91(12)
C17 Co1 C3 98.42(12)
C13 Co1 C3 149.38(12)
C18 Co1 C3 96.63(12)
C14 Co1 C3 166.63(11)
C17 Co1 C2 133.67(12)
C13 Co1 C2 111.62(12)
C18 Co1 C2 111.37(12)
C14 Co1 C2 141.37(12)
C3 Co1 C2 39.61(11)
C17 Co1 C1 160.74(11)
C13 Co1 C1 96.45(12)
C18 Co1 C1 149.28(12)
C14 Co1 C1 106.69(11)
C3 Co1 C1 67.26(11)
C2 Co1 C1 39.91(11)
C17 Co1 C4 94.78(11)
C13 Co1 C4 156.55(11)
C18 Co1 C4 118.42(11)
C14 Co1 C4 127.54(11)
C3 Co1 C4 39.40(11)
C2 Co1 C4 65.45(11)
C1 Co1 C4 65.96(11)
C17 Co1 C9 123.69(11)
C13 Co1 C9 118.84(12)
C18 Co1 C9 156.18(11)
C14 Co1 C9 102.30(11)
C3 Co1 C9 65.24(11)
C2 Co1 C9 65.18(11)
C1 Co1 C9 39.50(11)
C4 Co1 C9 37.84(11)
C11 Si1 C12 109.60(17)
C11 Si1 C1 109.45(14)
C12 Si1 C1 112.89(14)
C11 Si1 C10 108.75(17)
C12 Si1 C10 108.29(17)
C1 Si1 C10 107.75(15)
C2 C1 C9 106.0(2)
C2 C1 Si1 124.4(2)
C9 C1 Si1 128.2(2)
C2 C1 Co1 68.92(16)
C9 C1 Co1 73.52(16)
Si1 C1 Co1 132.34(15)
C3 C2 C1 109.3(3)
C3 C2 Co1 69.62(16)
C1 C2 Co1 71.17(16)
C3 C2 H2 125.3
C1 C2 H2 125.3
Co1 C2 H2 125.5
C2 C3 C4 108.7(2)
C2 C3 Co1 70.77(16)
C4 C3 Co1 75.00(16)
C2 C3 H3 125.7
C4 C3 H3 125.7
Co1 C3 H3 120.3
C5 C4 C9 120.6(3)
C5 C4 C3 132.4(3)
C9 C4 C3 107.0(2)
C5 C4 Co1 127.5(2)
C9 C4 Co1 71.40(16)
C3 C4 Co1 65.60(15)
C6 C5 C4 118.7(3)
C6 C5 H5 120.6
C4 C5 H5 120.6
C5 C6 C7 121.4(3)
C5 C6 H6 119.3
C7 C6 H6 119.3
C8 C7 C6 121.1(3)
C8 C7 H7 119.5
C6 C7 H7 119.5
C7 C8 C9 119.4(3)
C7 C8 H8 120.3
C9 C8 H8 120.3
C8 C9 C4 118.7(3)
C8 C9 C1 132.5(3)
C4 C9 C1 108.7(2)
C8 C9 Co1 127.9(2)
C4 C9 Co1 70.77(16)
C1 C9 Co1 66.98(15)
Si1 C10 H10A 109.5
Si1 C10 H10B 109.5
H10A C10 H10B 109.5
Si1 C10 H10C 109.5
H10A C10 H10C 109.5
H10B C10 H10C 109.5
Si1 C11 H11A 109.5
Si1 C11 H11B 109.5
H11A C11 H11B 109.5
Si1 C11 H11C 109.5
H11A C11 H11C 109.5
H11B C11 H11C 109.5
Si1 C12 H12A 109.5
Si1 C12 H12B 109.5
H12A C12 H12B 109.5
Si1 C12 H12C 109.5
H12A C12 H12C 109.5
H12B C12 H12C 109.5
C14 C13 C20 125.5(3)
C14 C13 Co1 70.40(16)
C20 C13 Co1 110.78(19)
C14 C13 H13 117.3
C20 C13 H13 117.3
Co1 C13 H13 88.8
C13 C14 C15 123.5(3)
C13 C14 Co1 69.58(16)
C15 C14 Co1 113.09(19)
C13 C14 H14 118.3
C15 C14 H14 118.3
Co1 C14 H14 87.4
C14 C15 C16 110.8(2)
C14 C15 H15A 109.5
C16 C15 H15A 109.5
C14 C15 H15B 109.5
C16 C15 H15B 109.5
H15A C15 H15B 108.1
C17 C16 C15 111.8(2)
C17 C16 H16A 109.3
C15 C16 H16A 109.3
C17 C16 H16B 109.3
C15 C16 H16B 109.3
H16A C16 H16B 107.9
C18 C17 C16 126.3(3)
C18 C17 Co1 70.30(16)
C16 C17 Co1 110.46(19)
C18 C17 H17 116.9
C16 C17 H17 116.9
Co1 C17 H17 89.2
C17 C18 C19 123.6(3)
C17 C18 Co1 69.46(16)
C19 C18 Co1 112.85(19)
C17 C18 H18 118.2
C19 C18 H18 118.2
Co1 C18 H18 87.7
C18 C19 C20 111.6(2)
C18 C19 H19A 109.3
C20 C19 H19A 109.3
C18 C19 H19B 109.3
C20 C19 H19B 109.3
H19A C19 H19B 108.0
C13 C20 C19 111.8(2)
C13 C20 H20A 109.3
C19 C20 H20A 109.3
C13 C20 H20B 109.3
C19 C20 H20B 109.3
H20A C20 H20B 107.9

loop_
_geom_bond_atom_site_label_1
_geom_bond_atom_site_label_2
_geom_bond_distance
Co1 C17 2.027(3)
Co1 C13 2.029(3)
Co1 C18 2.038(3)
Co1 C14 2.039(3)
Co1 C3 2.065(3)
Co1 C2 2.080(3)
Co1 C1 2.110(3)
Co1 C4 2.190(3)
Co1 C9 2.199(3)
Si1 C11 1.862(3)
Si1 C12 1.863(3)
Si1 C1 1.864(3)
Si1 C10 1.864(3)
C1 C2 1.430(4)
C1 C9 1.458(4)
C2 C3 1.405(4)
C2 H2 0.9500
C3 C4 1.440(4)
C3 H3 0.9500
C4 C5 1.414(4)
C4 C9 1.423(4)
C5 C6 1.361(5)
C5 H5 0.9500
C6 C7 1.412(5)
C6 H6 0.9500
C7 C8 1.367(4)
C7 H7 0.9500
C8 C9 1.419(4)
C8 H8 0.9500
C10 H10A 0.9800
C10 H10B 0.9800
C10 H10C 0.9800
C11 H11A 0.9800
C11 H11B 0.9800
C11 H11C 0.9800
C12 H12A 0.9800
C12 H12B 0.9800
C12 H12C 0.9800
C13 C14 1.392(4)
C13 C20 1.512(4)
C13 H13 0.9500
C14 C15 1.516(4)
C14 H14 0.9500
C15 C16 1.525(4)
C15 H15A 0.9900
C15 H15B 0.9900
C16 C17 1.513(4)
C16 H16A 0.9900
C16 H16B 0.9900
C17 C18 1.398(4)
C17 H17 0.9500
C18 C19 1.514(4)
C18 H18 0.9500
C19 C20 1.532(4)
C19 H19A 0.9900
C19 H19B 0.9900
C20 H20A 0.9900
C20 H20B 0.9900
